data_7203008
loop_
_publ_author_name
'Wang, Su-Na'
'Sun, Ran'
'Wang, Xiao-Shi'
'Li, Yi-Zhi'
'Pan, Yi'
'Bai, Junfeng'
'Scheer, Manfred'
'You, Xiao-Zeng'

_publ_section_title
;
 Versatile lanthanide coordination assemblies due to the synergistic
 effect of lanthanide contraction and flexibility of a flexible
 tricarboxylate ligand
;
_journal_issue 11
_journal_name_full CrystEngComm
_journal_page_first 1051
_journal_paper_doi 10.1039/b708104a
_journal_volume 9
_journal_year 2007
_chemical_formula_moiety 'C18 H24 N6 O18 S6 Yb2, 6(H2 O)'
_chemical_formula_sum 'C18 H36 N6 O24 S6 Yb2'
_chemical_formula_weight 1258.97
_chemical_name_systematic
;
?
;
_space_group_IT_number 2
_symmetry_cell_setting triclinic
_symmetry_space_group_name_Hall '-P 1'
_symmetry_space_group_name_H-M 'P -1'
_atom_sites_solution_hydrogens geom
_atom_sites_solution_primary direct
_atom_sites_solution_secondary difmap
_audit_creation_method SHELXL-97
_cell_angle_alpha 70.189(8)
_cell_angle_beta 86.112(10)
_cell_angle_gamma 79.489(8)
_cell_formula_units_Z 1
_cell_length_a 8.535(5)
_cell_length_b 10.872(6)
_cell_length_c 10.939(6)
_cell_measurement_reflns_used 2425
_cell_measurement_temperature 298(2)
_cell_measurement_theta_max 27.70
_cell_measurement_theta_min 2.42
_cell_volume 938.9(9)
_computing_cell_refinement SMART
_computing_data_collection 'SMART (Bruker, 2000)'
_computing_data_reduction 'SAINT (Bruker, 2000)'
_computing_molecular_graphics SHELXTL
_computing_publication_material SHELXTL
_computing_structure_refinement SHELXTL
_computing_structure_solution 'SHELXTL (Bruker, 2000)'
_diffrn_ambient_temperature 298(2)
_diffrn_measured_fraction_theta_full 0.975
_diffrn_measured_fraction_theta_max 0.975
_diffrn_measurement_device_type 'Bruker Smart Aepex CCD area detector'
_diffrn_measurement_method 'phi and omega scans'
_diffrn_radiation_monochromator graphite
_diffrn_radiation_source 'fine-focus sealed tube'
_diffrn_radiation_type MoK\a
_diffrn_radiation_wavelength 0.71073
_diffrn_reflns_av_R_equivalents 0.0395
_diffrn_reflns_av_sigmaI/netI 0.0947
_diffrn_reflns_limit_h_max 9
_diffrn_reflns_limit_h_min -10
_diffrn_reflns_limit_k_max 12
_diffrn_reflns_limit_k_min -13
_diffrn_reflns_limit_l_max 13
_diffrn_reflns_limit_l_min -8
_diffrn_reflns_number 5055
_diffrn_reflns_theta_full 26.00
_diffrn_reflns_theta_max 26.00
_diffrn_reflns_theta_min 1.98
_exptl_absorpt_coefficient_mu 5.381
_exptl_absorpt_correction_T_max 0.29
_exptl_absorpt_correction_T_min 0.20
_exptl_absorpt_correction_type multi-scan
_exptl_absorpt_process_details 'SADABS, Brucker(2000)'
_exptl_crystal_colour colorless
_exptl_crystal_density_diffrn 2.227
_exptl_crystal_density_method 'not measured'
_exptl_crystal_description block
_exptl_crystal_F_000 614
_exptl_crystal_size_max 0.32
_exptl_crystal_size_mid 0.26
_exptl_crystal_size_min 0.23
_refine_diff_density_max 3.431
_refine_diff_density_min -2.306
_refine_diff_density_rms 0.217
_refine_ls_extinction_method none
_refine_ls_goodness_of_fit_ref 1.043
_refine_ls_hydrogen_treatment constr
_refine_ls_matrix_type full
_refine_ls_number_parameters 253
_refine_ls_number_reflns 3615
_refine_ls_number_restraints 0
_refine_ls_restrained_S_all 1.043
_refine_ls_R_factor_all 0.0594
_refine_ls_R_factor_gt 0.0479
_refine_ls_shift/su_max 0.000
_refine_ls_shift/su_mean 0.000
_refine_ls_structure_factor_coef Fsqd
_refine_ls_weighting_details 'calc w=1/[\s^2^(Fo^2^)+(0.04P)^2^] where P=(Fo^2^+2Fc^2^)/3'
_refine_ls_weighting_scheme calc
_refine_ls_wR_factor_gt 0.0858
_refine_ls_wR_factor_ref 0.0871
_reflns_number_gt 2870
_reflns_number_total 3615
_reflns_threshold_expression >2sigma(I)
_cod_data_source_file b708104a.txt
_cod_data_source_block yb
_cod_database_code 7203008

loop_
_symmetry_equiv_pos_as_xyz
'x, y, z'
'-x, -y, -z'

loop_
_atom_site_label
_atom_site_type_symbol
_atom_site_fract_x
_atom_site_fract_y
_atom_site_fract_z
_atom_site_U_iso_or_equiv
_atom_site_adp_type
_atom_site_occupancy
_atom_site_symmetry_multiplicity
_atom_site_calc_flag
_atom_site_refinement_flags
_atom_site_disorder_assembly
_atom_site_disorder_group
Yb1 Yb 0.64353(4) 0.60814(3) 0.70298(3) 0.01732(10) Uani 1 1 d . . .
C1 C 1.0526(8) 0.1835(6) 0.9830(7) 0.0188(14) Uani 1 1 d . . .
C2 C 0.8118(9) 0.1236(7) 1.0297(8) 0.0224(15) Uani 1 1 d . . .
C3 C 0.9893(9) 0.0734(7) 1.1865(7) 0.0229(16) Uani 1 1 d . . .
C4 C 1.0862(9) 0.3338(7) 0.7280(7) 0.0251(16) Uani 1 1 d . . .
H4A H 1.1591 0.3729 0.6600 0.038 Uiso 1 1 calc R . .
H4B H 1.0523 0.2627 0.7072 0.038 Uiso 1 1 calc R . .
C5 C 0.9413(9) 0.4385(7) 0.7258(7) 0.0204(14) Uani 1 1 d . . .
C6 C 0.6111(9) 0.1995(7) 0.8203(8) 0.0239(15) Uani 1 1 d . . .
H6A H 0.7113 0.1737 0.7807 0.036 Uiso 1 1 calc R . .
H6B H 0.5280 0.1719 0.7847 0.036 Uiso 1 1 calc R . .
C7 C 0.5770(9) 0.3525(7) 0.7824(7) 0.0206(15) Uani 1 1 d . . .
C8 C 1.2263(9) 0.0104(7) 1.3700(8) 0.0264(17) Uani 1 1 d . . .
H8A H 1.2636 -0.0522 1.4537 0.040 Uiso 1 1 calc R . .
H8B H 1.2886 -0.0179 1.3038 0.040 Uiso 1 1 calc R . .
C9 C 1.2620(9) 0.1455(7) 1.3603(7) 0.0240(16) Uani 1 1 d . . .
N1 N 1.0998(7) 0.1312(6) 1.1078(6) 0.0241(13) Uani 1 1 d . . .
N2 N 0.9125(7) 0.1834(5) 0.9368(6) 0.0185(12) Uani 1 1 d . . .
N3 N 0.8437(7) 0.0679(6) 1.1546(6) 0.0221(13) Uani 1 1 d . . .
O1 O 0.9137(6) 0.4900(5) 0.8128(5) 0.0262(11) Uani 1 1 d . . .
O2 O 0.8508(7) 0.4706(6) 0.6292(5) 0.0310(13) Uani 1 1 d . . .
O3 O 0.6033(6) 0.4040(5) 0.8623(5) 0.0245(11) Uani 1 1 d . . .
O4 O 0.5389(7) 0.4171(5) 0.6664(5) 0.0319(13) Uani 1 1 d . . .
O5 O 1.4081(6) 0.1566(5) 1.3430(6) 0.0286(12) Uani 1 1 d . . .
O6 O 1.1604(6) 0.2405(6) 1.3628(6) 0.0337(13) Uani 1 1 d . . .
O1W O 0.6237(8) 0.6431(6) 0.9047(6) 0.0383(14) Uani 1 1 d . . .
H1WA H 0.5369 0.6936 0.9087 0.046 Uiso 1 1 d R . .
H1WC H 0.7010 0.6791 0.9126 0.046 Uiso 1 1 d R . .
O2W O 0.3714(6) 0.6605(6) 0.7192(6) 0.0326(13) Uani 1 1 d . . .
H2WB H 0.3270 0.6271 0.6738 0.039 Uiso 1 1 d R . .
H2WC H 0.3434 0.6294 0.7980 0.039 Uiso 1 1 d R . .
O3W O 0.5856(6) 0.6896(5) 0.4860(5) 0.0271(12) Uani 1 1 d . . .
H3WB H 0.5022 0.6607 0.4783 0.033 Uiso 1 1 d R . .
H3WA H 0.5712 0.7709 0.4396 0.033 Uiso 1 1 d R . .
O4W O 0.1612(8) 0.5807(8) 0.9199(6) 0.0487(17) Uani 1 1 d . . .
H4WA H 0.0662 0.5994 0.8930 0.058 Uiso 1 1 d R . .
H4WC H 0.1727 0.6275 0.9659 0.058 Uiso 1 1 d R . .
O5W O 0.6215(7) 0.9351(6) 0.3390(6) 0.0378(14) Uani 1 1 d . . .
H5WB H 0.5625 0.9902 0.3687 0.045 Uiso 1 1 d R . .
H5WC H 0.7177 0.9444 0.3404 0.045 Uiso 1 1 d R . .
O6W O 0.1556(8) 0.6726(8) 0.5481(8) 0.058(2) Uani 1 1 d . . .
H6WA H 0.1040 0.6643 0.4885 0.069 Uiso 1 1 d R . .
H6WC H 0.0940 0.7147 0.5900 0.069 Uiso 1 1 d R . .
S1 S 1.1924(2) 0.2633(2) 0.87782(19) 0.0265(4) Uani 1 1 d . . .
S2 S 0.6218(2) 0.11339(18) 0.9911(2) 0.0247(4) Uani 1 1 d . . .
S3 S 1.0236(2) -0.0015(2) 1.35312(19) 0.0293(4) Uani 1 1 d . . .

loop_
_atom_site_aniso_label
_atom_site_aniso_U_11
_atom_site_aniso_U_22
_atom_site_aniso_U_33
_atom_site_aniso_U_23
_atom_site_aniso_U_13
_atom_site_aniso_U_12
Yb1 0.01911(16) 0.01583(15) 0.01832(17) -0.00698(11) -0.00208(11) -0.00298(10)
C1 0.024(3) 0.013(3) 0.023(4) -0.009(3) -0.001(3) -0.006(3)
C2 0.026(4) 0.013(3) 0.028(4) -0.007(3) 0.003(3) -0.001(3)
C3 0.033(4) 0.021(4) 0.019(4) -0.011(3) 0.002(3) -0.008(3)
C4 0.027(4) 0.025(4) 0.022(4) -0.007(3) 0.005(3) -0.003(3)
C5 0.025(4) 0.023(3) 0.015(4) -0.006(3) 0.002(3) -0.011(3)
C6 0.023(3) 0.024(4) 0.028(4) -0.009(3) -0.006(3) -0.011(3)
C7 0.021(3) 0.017(3) 0.022(4) -0.005(3) -0.004(3) -0.001(3)
C8 0.027(4) 0.021(4) 0.038(5) -0.016(3) -0.008(3) -0.004(3)
C9 0.026(4) 0.024(4) 0.017(4) -0.002(3) -0.006(3) 0.000(3)
N1 0.022(3) 0.024(3) 0.024(3) -0.007(3) -0.002(3) 0.000(2)
N2 0.027(3) 0.011(3) 0.021(3) -0.011(2) 0.000(2) -0.001(2)
N3 0.020(3) 0.025(3) 0.021(3) -0.003(3) -0.007(2) -0.006(2)
O1 0.027(3) 0.024(3) 0.026(3) -0.009(2) 0.001(2) 0.001(2)
O2 0.033(3) 0.032(3) 0.027(3) -0.012(2) -0.006(2) 0.003(2)
O3 0.041(3) 0.016(2) 0.020(3) -0.009(2) -0.001(2) -0.009(2)
O4 0.044(3) 0.029(3) 0.026(3) -0.011(3) -0.008(3) -0.007(3)
O5 0.020(3) 0.024(3) 0.042(3) -0.010(2) 0.008(2) -0.010(2)
O6 0.027(3) 0.034(3) 0.047(4) -0.021(3) -0.005(3) -0.005(2)
O1W 0.059(4) 0.034(3) 0.030(3) -0.020(3) -0.004(3) -0.008(3)
O2W 0.032(3) 0.042(3) 0.028(3) -0.013(3) -0.001(3) -0.012(3)
O3W 0.038(3) 0.021(2) 0.024(3) -0.007(2) -0.007(2) -0.008(2)
O4W 0.053(4) 0.073(5) 0.034(4) -0.029(3) 0.011(3) -0.027(4)
O5W 0.026(3) 0.034(3) 0.048(4) -0.006(3) 0.011(3) -0.008(2)
O6W 0.031(3) 0.080(5) 0.076(5) -0.047(5) -0.003(3) -0.003(3)
S1 0.0187(9) 0.0306(10) 0.0263(10) -0.0037(8) 0.0026(8) -0.0064(7)
S2 0.0201(8) 0.0251(9) 0.0293(10) -0.0062(8) -0.0036(8) -0.0093(7)
S3 0.0310(10) 0.0374(11) 0.0208(10) -0.0046(8) -0.0047(8) -0.0172(8)

loop_
_atom_type_symbol
_atom_type_description
_atom_type_scat_dispersion_real
_atom_type_scat_dispersion_imag
_atom_type_scat_source
C C 0.0033 0.0016 'International Tables Vol C Tables 4.2.6.8 and 6.1.1.4'
H H 0.0000 0.0000 'International Tables Vol C Tables 4.2.6.8 and 6.1.1.4'
N N 0.0061 0.0033 'International Tables Vol C Tables 4.2.6.8 and 6.1.1.4'
O O 0.0106 0.0060 'International Tables Vol C Tables 4.2.6.8 and 6.1.1.4'
S S 0.1246 0.1234 'International Tables Vol C Tables 4.2.6.8 and 6.1.1.4'
Yb Yb -0.3850 5.5486 'International Tables Vol C Tables 4.2.6.8 and 6.1.1.4'

loop_
_geom_angle_atom_site_label_1
_geom_angle_atom_site_label_2
_geom_angle_atom_site_label_3
_geom_angle
_geom_angle_site_symmetry_1
_geom_angle_site_symmetry_3
_geom_angle_publ_flag
O3W Yb1 O2W 81.6(2) . . ?
O3W Yb1 O1W 148.0(2) . . ?
O2W Yb1 O1W 80.2(2) . . ?
O3W Yb1 O3 129.78(18) . . ?
O2W Yb1 O3 82.92(19) . . ?
O1W Yb1 O3 73.41(19) . . ?
O3W Yb1 O2 81.13(19) . . ?
O2W Yb1 O2 143.20(19) . . ?
O1W Yb1 O2 127.7(2) . . ?
O3 Yb1 O2 83.59(19) . . ?
O3W Yb1 O5 76.8(2) . 2_767 ?
O2W Yb1 O5 75.36(18) . 2_767 ?
O1W Yb1 O5 73.3(2) . 2_767 ?
O3 Yb1 O5 142.78(19) . 2_767 ?
O2 Yb1 O5 130.85(19) . 2_767 ?
O3W Yb1 O6 83.1(2) . 2_767 ?
O2W Yb1 O6 128.3(2) . 2_767 ?
O1W Yb1 O6 87.9(2) . 2_767 ?
O3 Yb1 O6 140.74(19) . 2_767 ?
O2 Yb1 O6 81.2(2) . 2_767 ?
O5 Yb1 O6 53.08(18) 2_767 2_767 ?
O3W Yb1 O4 77.15(18) . . ?
O2W Yb1 O4 75.7(2) . . ?
O1W Yb1 O4 122.69(19) . . ?
O3 Yb1 O4 52.74(17) . . ?
O2 Yb1 O4 68.9(2) . . ?
O5 Yb1 O4 143.29(18) 2_767 . ?
O6 Yb1 O4 146.24(19) 2_767 . ?
O3W Yb1 O1 128.26(18) . . ?
O2W Yb1 O1 149.26(19) . . ?
O1W Yb1 O1 75.7(2) . . ?
O3 Yb1 O1 72.16(18) . . ?
O2 Yb1 O1 52.43(18) . . ?
O5 Yb1 O1 114.68(18) 2_767 . ?
O6 Yb1 O1 69.87(18) 2_767 . ?
O4 Yb1 O1 101.72(17) . . ?
O3W Yb1 C7 103.9(2) . . ?
O2W Yb1 C7 82.2(2) . . ?
O1W Yb1 C7 99.4(2) . . ?
O3 Yb1 C7 26.4(2) . . ?
O2 Yb1 C7 70.9(2) . . ?
O5 Yb1 C7 157.2(2) 2_767 . ?
O6 Yb1 C7 149.5(2) 2_767 . ?
O4 Yb1 C7 26.9(2) . . ?
O1 Yb1 C7 83.18(19) . . ?
O3W Yb1 C9 80.6(2) . 2_767 ?
O2W Yb1 C9 102.4(2) . 2_767 ?
O1W Yb1 C9 77.9(2) . 2_767 ?
O3 Yb1 C9 149.5(2) . 2_767 ?
O2 Yb1 C9 106.5(2) . 2_767 ?
O5 Yb1 C9 27.05(19) 2_767 2_767 ?
O6 Yb1 C9 26.2(2) 2_767 2_767 ?
O4 Yb1 C9 157.8(2) . 2_767 ?
O1 Yb1 C9 91.00(19) . 2_767 ?
C7 Yb1 C9 174.1(2) . 2_767 ?
O3W Yb1 C5 105.8(2) . . ?
O2W Yb1 C5 156.0(2) . . ?
O1W Yb1 C5 101.4(2) . . ?
O3 Yb1 C5 74.84(19) . . ?
O2 Yb1 C5 26.35(19) . . ?
O5 Yb1 C5 128.26(19) 2_767 . ?
O6 Yb1 C5 75.59(19) 2_767 . ?
O4 Yb1 C5 83.7(2) . . ?
O1 Yb1 C5 26.19(19) . . ?
C7 Yb1 C5 74.0(2) . . ?
C9 Yb1 C5 101.3(2) 2_767 . ?
O3W Yb1 H1WA 133.0 . . ?
O2W Yb1 H1WA 65.0 . . ?
O1W Yb1 H1WA 16.8 . . ?
O3 Yb1 H1WA 79.6 . . ?
O2 Yb1 H1WA 144.5 . . ?
O5 Yb1 H1WA 63.9 2_767 . ?
O6 Yb1 H1WA 92.3 2_767 . ?
O4 Yb1 H1WA 121.1 . . ?
O1 Yb1 H1WA 92.5 . . ?
C7 Yb1 H1WA 103.1 . . ?
C9 Yb1 H1WA 75.8 2_767 . ?
C5 Yb1 H1WA 118.3 . . ?
O3W Yb1 H1WC 143.7 . . ?
O2W Yb1 H1WC 93.9 . . ?
O1W Yb1 H1WC 16.9 . . ?
O3 Yb1 H1WC 84.7 . . ?
O2 Yb1 H1WC 118.6 . . ?
O5 Yb1 H1WC 67.4 2_767 . ?
O6 Yb1 H1WC 71.5 2_767 . ?
O4 Yb1 H1WC 136.8 . . ?
O1 Yb1 H1WC 66.6 . . ?
C7 Yb1 H1WC 111.1 . . ?
C9 Yb1 H1WC 65.1 2_767 . ?
C5 Yb1 H1WC 92.8 . . ?
H1WA Yb1 H1WC 29.1 . . ?
O3W Yb1 H2WB 71.1 . . ?
O2W Yb1 H2WB 17.2 . . ?
O1W Yb1 H2WB 95.9 . . ?
O3 Yb1 H2WB 80.6 . . ?
O2 Yb1 H2WB 126.3 . . ?
O5 Yb1 H2WB 86.5 2_767 . ?
O6 Yb1 H2WB 136.5 2_767 . ?
O4 Yb1 H2WB 60.7 . . ?
O1 Yb1 H2WB 152.8 . . ?
C7 Yb1 H2WB 72.6 . . ?
C9 Yb1 H2WB 112.8 2_767 . ?
C5 Yb1 H2WB 144.3 . . ?
H1WA Yb1 H2WB 81.5 . . ?
H1WC Yb1 H2WB 110.6 . . ?
O3W Yb1 H2WC 98.6 . . ?
O2W Yb1 H2WC 17.2 . . ?
O1W Yb1 H2WC 66.4 . . ?
O3 Yb1 H2WC 69.7 . . ?
O2 Yb1 H2WC 145.0 . . ?
O5 Yb1 H2WC 82.0 2_767 . ?
O6 Yb1 H2WC 133.7 2_767 . ?
O4 Yb1 H2WC 76.9 . . ?
O1 Yb1 H2WC 132.0 . . ?
C7 Yb1 H2WC 75.4 . . ?
C9 Yb1 H2WC 108.0 2_767 . ?
C5 Yb1 H2WC 144.4 . . ?
H1WA Yb1 H2WC 53.1 . . ?
H1WC Yb1 H2WC 81.9 . . ?
H2WB Yb1 H2WC 29.7 . . ?
O3W Yb1 H3WB 17.9 . . ?
O2W Yb1 H3WB 68.3 . . ?
O1W Yb1 H3WB 145.6 . . ?
O3 Yb1 H3WB 114.2 . . ?
O2 Yb1 H3WB 86.7 . . ?
O5 Yb1 H3WB 85.4 2_767 . ?
O6 Yb1 H3WB 100.8 2_767 . ?
O4 Yb1 H3WB 63.1 . . ?
O1 Yb1 H3WB 138.5 . . ?
C7 Yb1 H3WB 89.8 . . ?
C9 Yb1 H3WB 95.4 2_767 . ?
C5 Yb1 H3WB 113.0 . . ?
H1WA Yb1 H3WB 128.8 . . ?
H1WC Yb1 H3WB 150.9 . . ?
H2WB Yb1 H3WB 55.3 . . ?
H2WC Yb1 H3WB 84.4 . . ?
N2 C1 N1 126.9(7) . . ?
N2 C1 S1 119.3(6) . . ?
N1 C1 S1 113.8(5) . . ?
N3 C2 N2 125.7(7) . . ?
N3 C2 S2 113.2(5) . . ?
N2 C2 S2 121.1(6) . . ?
N1 C3 N3 127.2(7) . . ?
N1 C3 S3 120.8(6) . . ?
N3 C3 S3 112.0(6) . . ?
C5 C4 S1 115.7(5) . . ?
C5 C4 H4A 108.4 . . ?
S1 C4 H4A 108.4 . . ?
C5 C4 H4B 108.4 . . ?
S1 C4 H4B 108.4 . . ?
H4A C4 H4B 107.4 . . ?
O1 C5 O2 122.3(7) . . ?
O1 C5 C4 122.4(7) . . ?
O2 C5 C4 115.3(6) . . ?
O1 C5 Yb1 65.9(4) . . ?
O2 C5 Yb1 56.8(4) . . ?
C4 C5 Yb1 170.0(5) . . ?
C7 C6 S2 114.3(5) . . ?
C7 C6 H6A 108.7 . . ?
S2 C6 H6A 108.7 . . ?
C7 C6 H6B 108.7 . . ?
S2 C6 H6B 108.7 . . ?
H6A C6 H6B 107.6 . . ?
O3 C7 O4 123.8(7) . . ?
O3 C7 C6 119.1(6) . . ?
O4 C7 C6 116.7(7) . . ?
O3 C7 Yb1 58.9(4) . . ?
O4 C7 Yb1 67.3(4) . . ?
C6 C7 Yb1 157.6(5) . . ?
C9 C8 S3 117.3(5) . . ?
C9 C8 H8A 108.0 . . ?
S3 C8 H8A 108.0 . . ?
C9 C8 H8B 108.0 . . ?
S3 C8 H8B 108.0 . . ?
H8A C8 H8B 107.2 . . ?
O6 C9 O5 120.7(7) . . ?
O6 C9 C8 124.5(7) . . ?
O5 C9 C8 114.7(6) . . ?
O6 C9 Yb1 62.1(4) . 2_767 ?
O5 C9 Yb1 59.1(4) . 2_767 ?
C8 C9 Yb1 168.8(6) . 2_767 ?
C3 N1 C1 112.5(6) . . ?
C1 N2 C2 113.4(6) . . ?
C2 N3 C3 114.3(7) . . ?
C5 O1 Yb1 88.0(4) . . ?
C5 O2 Yb1 96.8(4) . . ?
C7 O3 Yb1 94.7(4) . . ?
C7 O4 Yb1 85.8(4) . . ?
C9 O5 Yb1 93.9(4) . 2_767 ?
C9 O6 Yb1 91.8(5) . 2_767 ?
Yb1 O1W H1WA 109.6 . . ?
Yb1 O1W H1WC 109.4 . . ?
H1WA O1W H1WC 109.3 . . ?
Yb1 O2W H2WB 109.7 . . ?
Yb1 O2W H2WC 109.2 . . ?
H2WB O2W H2WC 109.4 . . ?
Yb1 O3W H3WB 105.9 . . ?
Yb1 O3W H3WA 125.3 . . ?
H3WB O3W H3WA 106.2 . . ?
H4WA O4W H4WC 109.6 . . ?
H5WB O5W H5WC 109.2 . . ?
H6WA O6W H6WC 109.6 . . ?
C1 S1 C4 102.1(4) . . ?
C2 S2 C6 103.1(3) . . ?
C3 S3 C8 103.6(4) . . ?

loop_
_geom_bond_atom_site_label_1
_geom_bond_atom_site_label_2
_geom_bond_distance
_geom_bond_site_symmetry_2
_geom_bond_publ_flag
Yb1 O3W 2.289(5) . ?
Yb1 O2W 2.298(6) . ?
Yb1 O1W 2.352(6) . ?
Yb1 O3 2.378(5) . ?
Yb1 O2 2.383(6) . ?
Yb1 O5 2.395(5) 2_767 ?
Yb1 O6 2.462(6) 2_767 ?
Yb1 O4 2.561(5) . ?
Yb1 O1 2.581(5) . ?
Yb1 C7 2.770(7) . ?
Yb1 C9 2.786(8) 2_767 ?
Yb1 C5 2.826(8) . ?
Yb1 H1WA 2.7539 . ?
Yb1 H1WC 2.7541 . ?
Yb1 H2WB 2.7045 . ?
Yb1 H2WC 2.6984 . ?
Yb1 H3WB 2.6494 . ?
C1 N2 1.330(9) . ?
C1 N1 1.346(10) . ?
C1 S1 1.736(7) . ?
C2 N3 1.319(10) . ?
C2 N2 1.354(9) . ?
C2 S2 1.735(8) . ?
C3 N1 1.329(10) . ?
C3 N3 1.330(9) . ?
C3 S3 1.746(8) . ?
C4 C5 1.516(10) . ?
C4 S1 1.786(8) . ?
C4 H4A 0.9700 . ?
C4 H4B 0.9700 . ?
C5 O1 1.248(9) . ?
C5 O2 1.263(9) . ?
C6 C7 1.548(10) . ?
C6 S2 1.784(8) . ?
C6 H6A 0.9700 . ?
C6 H6B 0.9700 . ?
C7 O3 1.237(9) . ?
C7 O4 1.256(9) . ?
C8 C9 1.522(10) . ?
C8 S3 1.785(7) . ?
C8 H8A 0.9700 . ?
C8 H8B 0.9700 . ?
C9 O6 1.228(9) . ?
C9 O5 1.270(9) . ?
C9 Yb1 2.786(8) 2_767 ?
O5 Yb1 2.395(5) 2_767 ?
O6 Yb1 2.462(6) 2_767 ?
O1W H1WA 0.8459 . ?
O1W H1WC 0.8490 . ?
O2W H2WB 0.8493 . ?
O2W H2WC 0.8472 . ?
O3W H3WB 0.8485 . ?
O3W H3WA 0.8479 . ?
O4W H4WA 0.8466 . ?
O4W H4WC 0.8492 . ?
O5W H5WB 0.8471 . ?
O5W H5WC 0.8474 . ?
O6W H6WA 0.8484 . ?
O6W H6WC 0.8470 . ?

loop_
_geom_hbond_atom_site_label_D
_geom_hbond_atom_site_label_H
_geom_hbond_atom_site_label_A
_geom_hbond_distance_DH
_geom_hbond_distance_HA
_geom_hbond_distance_DA
_geom_hbond_angle_DHA
_geom_hbond_site_symmetry_A
O1W H1WA S2 0.85 2.79 3.521(6) 146.3 2_667
O4W H4WC N2 0.85 2.59 3.382(9) 155.1 2_667
O6W H6WC O6 0.85 2.20 2.908(9) 140.7 2_667
O1W H1WC S1 0.85 2.82 3.448(6) 132.5 2_767
O2W H2WB O6W 0.85 1.95 2.670(9) 141.1 .
O2W H2WC O4W 0.85 2.00 2.744(9) 145.4 .
O3W H3WB O4 0.85 2.11 2.693(7) 125.9 2_666
O3W H3WA O5W 0.85 1.86 2.670(8) 158.7 .
O4W H4WA O1 0.85 2.30 2.947(9) 133.0 1_455
O5W H5WB O5 0.85 1.98 2.753(8) 151.1 1_464
O5W H5WC N3 0.85 2.34 2.873(8) 121.5 1_564
O5W H5WC S3 0.85 2.80 3.645(6) 173.9 1_564
